data_7213928
loop_
_publ_author_name
'Dey, Rajdip'
'Bhattacharya, Biswajit'
'Pachfule, Pradip'
'Banerjee, Rahul'
'Ghoshal, Debajyoti'

_publ_section_title
;
 Flexible dicarboxylate based pillar-layer metal organic frameworks:
 differences in structure and porosity by tuning the pyridyl based
 N,N&#x2032; linkers
;
_journal_issue 11
_journal_name_full CrystEngComm
_journal_page_first 2305
_journal_paper_doi 10.1039/c3ce42028k
_journal_volume 16
_journal_year 2014
_chemical_formula_sum 'C36 H40 Co2 N8 O10'
_chemical_formula_weight 862.62
_chemical_name_systematic
;
 ?
;
_space_group_IT_number 2
_symmetry_cell_setting triclinic
_symmetry_space_group_name_Hall '-P 1'
_symmetry_space_group_name_H-M 'P -1'
_atom_sites_solution_hydrogens geom
_atom_sites_solution_primary direct
_atom_sites_solution_secondary difmap
_audit_creation_method SHELXL-97
_cell_angle_alpha 102.6030(10)
_cell_angle_beta 105.2750(10)
_cell_angle_gamma 106.803(2)
_cell_formula_units_Z 2
_cell_length_a 9.8733(3)
_cell_length_b 13.7275(5)
_cell_length_c 16.1107(5)
_cell_measurement_reflns_used 250
_cell_measurement_temperature 298
_cell_measurement_theta_max 27.5
_cell_measurement_theta_min 1.4
_cell_volume 1911.32(11)
_computing_cell_refinement 'SMART APEX II'
_computing_data_collection 'SMART APEX II (Bruker,2010)'
_computing_data_reduction 'SAINT (Bruker,2000)'
_computing_molecular_graphics 'Ortep-3v2 for windows (Farrugia, 1997)'
_computing_publication_material 'PLATON (Spek, 2008)'
_computing_structure_refinement 'SHELXL-97 (Sheldrick, 2008)'
_computing_structure_solution 'SHELXS-97 (Sheldrick, 2008)'
_diffrn_ambient_temperature 298
_diffrn_measured_fraction_theta_full 0.981
_diffrn_measured_fraction_theta_max 0.981
_diffrn_measurement_device_type 'CCD area detector'
_diffrn_measurement_method 'phi and omega scans'
_diffrn_radiation_monochromator graphite
_diffrn_radiation_source 'fine-focus sealed tube'
_diffrn_radiation_type MoK\a
_diffrn_radiation_wavelength 0.71073
_diffrn_reflns_av_R_equivalents 0.0397
_diffrn_reflns_av_sigmaI/netI 0.0617
_diffrn_reflns_limit_h_max 12
_diffrn_reflns_limit_h_min -12
_diffrn_reflns_limit_k_max 17
_diffrn_reflns_limit_k_min -17
_diffrn_reflns_limit_l_max 18
_diffrn_reflns_limit_l_min -20
_diffrn_reflns_number 30571
_diffrn_reflns_theta_full 27.54
_diffrn_reflns_theta_max 27.54
_diffrn_reflns_theta_min 1.38
_exptl_absorpt_coefficient_mu 0.936
_exptl_absorpt_correction_T_max 0.9915
_exptl_absorpt_correction_T_min 0.8210
_exptl_absorpt_correction_type multi-scan
_exptl_absorpt_process_details
;
'XPREP' - A PROGRAM DATA PREPARATION & RECIPROCAL 
SPACE EXPLORATION,
Bruker Analytical X-ray Systems, 1997
;
_exptl_crystal_colour red
_exptl_crystal_density_diffrn 1.499
_exptl_crystal_density_method 'not measured'
_exptl_crystal_description Parallelopiped
_exptl_crystal_F_000 892
_exptl_crystal_size_max 0.20
_exptl_crystal_size_mid 0.10
_exptl_crystal_size_min 0.10
_refine_diff_density_max 0.327
_refine_diff_density_min -0.394
_refine_diff_density_rms 0.062
_refine_ls_extinction_method none
_refine_ls_goodness_of_fit_ref 1.015
_refine_ls_hydrogen_treatment noref
_refine_ls_matrix_type full
_refine_ls_number_parameters 491
_refine_ls_number_reflns 8641
_refine_ls_number_restraints 0
_refine_ls_restrained_S_all 1.015
_refine_ls_R_factor_all 0.0846
_refine_ls_R_factor_gt 0.0446
_refine_ls_shift/su_max 0.001
_refine_ls_shift/su_mean 0.000
_refine_ls_structure_factor_coef Fsqd
_refine_ls_weighting_details 'calc w=1/[\s^2^(Fo^2^)+(0.0469P)^2^+0.0000P] where P=(Fo^2^+2Fc^2^)/3'
_refine_ls_weighting_scheme calc
_refine_ls_wR_factor_gt 0.0922
_refine_ls_wR_factor_ref 0.1049
_reflns_number_gt 5575
_reflns_number_total 8641
_reflns_threshold_expression >2\s(I)
_cod_data_source_file c3ce42028k.txt
_cod_data_source_block complex1
_cod_depositor_comments
;
The following automatic conversions were performed:

'_symmetry_cell_setting' value 'Triclinic' changed to 'triclinic'
according to
/usr/data/users/saulius/automatic-downloads/current/RSC/lib/dictionaries/cif_core.dic
dictionary named 'cif_core.dic' version 2.4.2 from 2011-04-26.

Automatic conversion script
Id: cif_fix_values 2281 2013-09-26 08:29:07Z andrius 
;
_cod_original_sg_symbol_H-M P-1
_cod_database_code 7213928

loop_
_symmetry_equiv_pos_as_xyz
'x, y, z'
'-x, -y, -z'

loop_
_atom_site_label
_atom_site_type_symbol
_atom_site_fract_x
_atom_site_fract_y
_atom_site_fract_z
_atom_site_U_iso_or_equiv
_atom_site_adp_type
_atom_site_occupancy
_atom_site_symmetry_multiplicity
_atom_site_calc_flag
_atom_site_refinement_flags
C1 C 0.3959(3) 0.8984(2) 0.56734(17) 0.0394(6) Uani 1 1 d .
H1 H 0.4486 0.9220 0.5310 0.047 Uiso 1 1 calc R
C1S C 0.3223(4) 0.4641(3) 0.1468(3) 0.1029(14) Uani 1 1 d .
H1SA H 0.3250 0.4295 0.0890 0.154 Uiso 1 1 calc R
H1SB H 0.2573 0.5041 0.1387 0.154 Uiso 1 1 calc R
H1SC H 0.2847 0.4110 0.1736 0.154 Uiso 1 1 calc R
C2 C 0.2596(3) 0.8139(2) 0.52624(17) 0.0423(7) Uani 1 1 d .
H2 H 0.2224 0.7816 0.4636 0.051 Uiso 1 1 calc R
C2S C 0.8420(5) 0.4973(3) 0.6671(3) 0.1216(17) Uani 1 1 d .
H2SA H 0.8387 0.4662 0.6068 0.182 Uiso 1 1 calc R
H2SB H 0.7626 0.5249 0.6640 0.182 Uiso 1 1 calc R
H2SC H 0.8291 0.4435 0.6967 0.182 Uiso 1 1 calc R
C3 C 0.1784(3) 0.7774(2) 0.57803(18) 0.0395(6) Uani 1 1 d .
C4 C 0.2410(3) 0.8295(2) 0.67089(18) 0.0487(7) Uani 1 1 d .
H4 H 0.1899 0.8080 0.7086 0.058 Uiso 1 1 calc R
C5 C 0.3778(3) 0.9126(2) 0.70700(18) 0.0440(7) Uani 1 1 d .
H5 H 0.4179 0.9455 0.7696 0.053 Uiso 1 1 calc R
C6 C 0.0314(3) 0.6893(2) 0.5407(2) 0.0502(8) Uani 1 1 d .
H6 H -0.0182 0.6701 0.5797 0.060 Uiso 1 1 calc R
C7 C -0.2219(3) 0.4930(2) 0.3590(2) 0.0490(7) Uani 1 1 d .
H7 H -0.1653 0.4994 0.3212 0.059 Uiso 1 1 calc R
C8 C -0.3687(3) 0.4056(2) 0.32700(19) 0.0421(7) Uani 1 1 d .
C9 C -0.4242(3) 0.3310(2) 0.24187(19) 0.0495(7) Uani 1 1 d .
H9 H -0.3689 0.3363 0.2033 0.059 Uiso 1 1 calc R
C11 C 0.8961(3) 1.3092(2) 0.84240(19) 0.0483(7) Uani 1 1 d .
H11 H 0.8176 1.3044 0.8648 0.058 Uiso 1 1 calc R
C12 C 1.0260(3) 1.3985(2) 0.88453(19) 0.0498(8) Uani 1 1 d .
H12 H 1.0339 1.4526 0.9338 0.060 Uiso 1 1 calc R
C13 C 1.1455(3) 1.4076(2) 0.85296(17) 0.0386(6) Uani 1 1 d .
C14 C 1.1237(3) 1.3259(2) 0.77822(17) 0.0436(7) Uani 1 1 d .
H14 H 1.1997 1.3294 0.7537 0.052 Uiso 1 1 calc R
C15 C 0.9891(3) 1.2386(2) 0.73954(17) 0.0413(7) Uani 1 1 d .
H15 H 0.9774 1.1843 0.6891 0.050 Uiso 1 1 calc R
C16 C 1.2887(3) 1.4981(2) 0.89432(18) 0.0475(7) Uani 1 1 d .
H16 H 1.3648 1.4984 0.8704 0.057 Uiso 1 1 calc R
C20 C 0.9957(3) 0.8121(2) 0.86986(17) 0.0404(7) Uani 1 1 d .
C21 C 1.1039(3) 0.7774(2) 0.93103(19) 0.0592(9) Uani 1 1 d .
H21A H 1.1056 0.7103 0.8971 0.071 Uiso 1 1 calc R
H21B H 1.0707 0.7660 0.9809 0.071 Uiso 1 1 calc R
C22 C 1.2633(3) 0.8645(3) 0.96845(19) 0.0622(9) Uani 1 1 d .
H22A H 1.3360 0.8337 0.9920 0.075 Uiso 1 1 calc R
H22B H 1.2855 0.8872 0.9190 0.075 Uiso 1 1 calc R
C31 C 0.7837(2) 0.9393(2) 0.59463(16) 0.0345(6) Uani 1 1 d .
C32 C 0.7889(3) 0.9082(2) 0.49964(17) 0.0434(7) Uani 1 1 d .
H32A H 0.8928 0.9380 0.5030 0.052 Uiso 1 1 calc R
H32B H 0.7315 0.9406 0.4635 0.052 Uiso 1 1 calc R
C33 C 0.7275(3) 0.7883(2) 0.45137(18) 0.0500(8) Uani 1 1 d .
H33A H 0.7744 0.7545 0.4913 0.060 Uiso 1 1 calc R
H33B H 0.7561 0.7755 0.3980 0.060 Uiso 1 1 calc R
C34 C 0.5564(3) 0.7350(2) 0.42231(17) 0.0455(7) Uani 1 1 d .
H34A H 0.5276 0.6577 0.4008 0.055 Uiso 1 1 calc R
H34B H 0.5258 0.7529 0.4743 0.055 Uiso 1 1 calc R
C35 C 0.4754(3) 0.7706(2) 0.34816(18) 0.0398(6) Uani 1 1 d .
C41 C 1.1101(3) 1.10213(19) 0.90376(16) 0.0378(6) Uani 1 1 d .
H41 H 1.0476 1.0937 0.9380 0.045 Uiso 1 1 calc R
C42 C 1.2475(3) 1.1855(2) 0.94159(16) 0.0396(7) Uani 1 1 d .
H42 H 1.2758 1.2324 0.9998 0.048 Uiso 1 1 calc R
C43 C 1.3441(3) 1.19937(19) 0.89226(16) 0.0341(6) Uani 1 1 d .
C44 C 1.2928(3) 1.1276(2) 0.80552(17) 0.0415(7) Uani 1 1 d .
H44 H 1.3530 1.1340 0.7698 0.050 Uiso 1 1 calc R
C45 C 1.1532(3) 1.0471(2) 0.77229(17) 0.0412(7) Uani 1 1 d .
H45 H 1.1209 1.0005 0.7136 0.049 Uiso 1 1 calc R
C46 C 1.4934(3) 1.28466(19) 0.92973(17) 0.0390(6) Uani 1 1 d .
H46 H 1.5534 1.2940 0.8941 0.047 Uiso 1 1 calc R
C51 C 0.7075(3) 1.0558(2) 0.86772(16) 0.0335(6) Uani 1 1 d .
C52 C 0.7171(3) 1.0380(2) 0.95740(17) 0.0487(7) Uani 1 1 d .
H52A H 0.8014 1.0155 0.9770 0.058 Uiso 1 1 calc R
H52B H 0.6258 0.9799 0.9492 0.058 Uiso 1 1 calc R
C55 C -0.4572(3) 0.3944(2) 0.38021(19) 0.0543(8) Uani 1 1 d .
H55 H -0.4250 0.4437 0.4377 0.065 Uiso 1 1 calc R
C56 C -0.5935(3) 0.3099(2) 0.34771(19) 0.0513(8) Uani 1 1 d .
H56 H -0.6520 0.3040 0.3845 0.062 Uiso 1 1 calc R
C58 C -0.5619(3) 0.2486(2) 0.21415(18) 0.0470(7) Uani 1 1 d .
H58 H -0.5977 0.1993 0.1563 0.056 Uiso 1 1 calc R
N1 N 0.4569(2) 0.94883(16) 0.65732(13) 0.0347(5) Uani 1 1 d .
N3 N -0.0298(2) 0.63872(18) 0.45657(16) 0.0518(6) Uani 1 1 d .
N4 N -0.1718(2) 0.55987(18) 0.43750(17) 0.0539(7) Uani 1 1 d .
N5 N 0.8758(2) 1.22828(16) 0.77078(14) 0.0365(5) Uani 1 1 d .
N6 N 1.0612(2) 1.03212(15) 0.82010(13) 0.0333(5) Uani 1 1 d .
N7 N -0.6461(2) 0.23602(16) 0.26613(14) 0.0387(5) Uani 1 1 d .
N8 N 1.3132(2) 1.57678(18) 0.96218(15) 0.0502(6) Uani 1 1 d .
N9 N 1.4591(2) 1.65437(18) 0.98956(15) 0.0517(6) Uani 1 1 d .
Co1 Co 0.85235(3) 0.89772(3) 0.77558(2) 0.03267(11) Uani 1 1 d .
Co2 Co 0.66817(3) 1.08706(3) 0.71117(2) 0.03214(11) Uani 1 1 d .
O1 O 0.75266(17) 1.00416(14) 0.81251(12) 0.0426(5) Uani 1 1 d .
O2 O 0.64796(18) 1.11869(13) 0.84400(11) 0.0394(4) Uani 1 1 d .
O1S O 0.4675(2) 0.53359(11) 0.20371(6) 0.1085(10) Uani 1 1 d G
H1S H 0.4637 0.5887 0.2336 0.163 Uiso 1 1 calc R
O3 O 0.93095(12) 0.86871(9) 0.90196(5) 0.0429(5) Uani 1 1 d G
O2S O 0.98400(19) 0.58232(10) 0.71715(8) 0.1202(11) Uani 1 1 d G
H2S H 0.9731 0.6401 0.7223 0.180 Uiso 1 1 calc R
O4 O 0.98046(11) 0.79049(8) 0.78651(5) 0.0447(5) Uani 1 1 d G
O5 O 0.81993(8) 0.88520(6) 0.64395(5) 0.0433(5) Uani 1 1 d G
O6 O 0.74715(12) 1.01811(6) 0.61816(6) 0.0434(5) Uani 1 1 d G
O7 O 0.45958(13) 0.72713(9) 0.26859(5) 0.0657(6) Uani 1 1 d G
O8 O 0.43244(11) 0.84613(9) 0.37236(6) 0.0477(5) Uani 1 1 d G

loop_
_atom_site_aniso_label
_atom_site_aniso_U_11
_atom_site_aniso_U_22
_atom_site_aniso_U_33
_atom_site_aniso_U_23
_atom_site_aniso_U_13
_atom_site_aniso_U_12
C1 0.0322(15) 0.0388(16) 0.0343(15) 0.0064(12) 0.0072(12) 0.0030(12)
C1S 0.121(4) 0.088(3) 0.110(4) 0.028(3) 0.054(3) 0.044(3)
C2 0.0334(15) 0.0373(15) 0.0340(15) 0.0008(12) 0.0010(12) -0.0006(12)
C2S 0.121(4) 0.100(4) 0.117(4) 0.006(3) 0.051(3) 0.016(3)
C3 0.0259(14) 0.0308(15) 0.0453(16) 0.0063(13) 0.0022(12) 0.0009(12)
C4 0.0338(16) 0.0551(19) 0.0437(17) 0.0152(14) 0.0108(13) 0.0003(14)
C5 0.0340(15) 0.0473(17) 0.0341(15) 0.0053(13) 0.0065(12) 0.0024(13)
C6 0.0320(16) 0.0442(18) 0.057(2) 0.0140(15) 0.0071(14) -0.0015(14)
C7 0.0343(16) 0.0386(17) 0.0566(19) 0.0085(15) 0.0080(14) 0.0011(13)
C8 0.0314(15) 0.0301(15) 0.0489(17) 0.0110(13) 0.0010(13) 0.0019(12)
C9 0.0449(17) 0.0405(17) 0.0507(18) 0.0092(14) 0.0183(14) 0.0005(14)
C11 0.0344(16) 0.0402(17) 0.0522(18) -0.0002(14) 0.0144(14) 0.0001(13)
C12 0.0384(16) 0.0358(16) 0.0515(18) -0.0086(13) 0.0134(14) -0.0011(13)
C13 0.0290(14) 0.0319(15) 0.0386(15) 0.0037(12) 0.0039(12) 0.0007(12)
C14 0.0345(15) 0.0374(16) 0.0460(17) 0.0033(13) 0.0152(13) 0.0013(13)
C15 0.0360(15) 0.0322(15) 0.0378(15) 0.0003(12) 0.0059(13) 0.0019(12)
C16 0.0321(15) 0.0428(17) 0.0473(18) 0.0047(14) 0.0082(13) -0.0025(13)
C20 0.0432(16) 0.0316(15) 0.0314(15) 0.0044(12) 0.0023(13) 0.0063(13)
C21 0.083(2) 0.0491(19) 0.0380(17) 0.0077(15) 0.0043(16) 0.0340(18)
C22 0.055(2) 0.101(3) 0.0372(17) 0.0190(18) 0.0110(15) 0.044(2)
C31 0.0173(12) 0.0309(15) 0.0346(15) 0.0007(12) 0.0006(11) -0.0052(11)
C32 0.0342(15) 0.0536(18) 0.0355(15) 0.0101(13) 0.0117(12) 0.0098(13)
C33 0.0528(18) 0.059(2) 0.0361(16) 0.0047(14) 0.0099(14) 0.0304(16)
C34 0.0556(19) 0.0348(16) 0.0383(16) 0.0091(13) 0.0080(14) 0.0151(14)
C35 0.0317(15) 0.0380(16) 0.0378(16) 0.0116(13) 0.0066(12) 0.0015(13)
C41 0.0286(14) 0.0379(15) 0.0340(15) 0.0059(12) 0.0076(12) 0.0013(12)
C42 0.0367(15) 0.0335(15) 0.0288(14) -0.0021(12) 0.0044(12) 0.0003(12)
C43 0.0260(13) 0.0294(14) 0.0348(14) 0.0056(12) 0.0036(11) 0.0031(11)
C44 0.0315(14) 0.0428(16) 0.0381(15) 0.0019(13) 0.0127(12) 0.0045(13)
C45 0.0320(15) 0.0409(16) 0.0348(15) -0.0004(12) 0.0057(12) 0.0055(13)
C46 0.0288(14) 0.0324(15) 0.0428(16) 0.0068(13) 0.0078(12) 0.0011(12)
C51 0.0197(13) 0.0324(15) 0.0318(14) 0.0019(12) 0.0016(11) -0.0011(11)
C52 0.0419(16) 0.0601(19) 0.0369(16) 0.0178(15) 0.0061(13) 0.0138(15)
C55 0.0460(18) 0.0391(17) 0.0452(17) -0.0028(14) 0.0045(15) -0.0080(14)
C56 0.0408(17) 0.0438(18) 0.0449(18) 0.0020(14) 0.0116(14) -0.0065(14)
C58 0.0455(17) 0.0367(16) 0.0393(16) 0.0018(13) 0.0075(14) 0.0020(14)
N1 0.0258(11) 0.0328(12) 0.0332(12) 0.0035(10) 0.0046(9) 0.0039(9)
N3 0.0292(13) 0.0381(14) 0.0584(16) -0.0006(12) 0.0032(12) -0.0069(11)
N4 0.0312(13) 0.0416(14) 0.0594(17) 0.0025(13) 0.0049(12) -0.0080(11)
N5 0.0295(12) 0.0301(12) 0.0350(12) 0.0030(10) 0.0040(10) 0.0020(10)
N6 0.0268(11) 0.0294(12) 0.0322(12) 0.0022(9) 0.0057(9) 0.0040(9)
N7 0.0303(12) 0.0302(12) 0.0365(13) 0.0025(10) 0.0019(10) -0.0009(10)
N8 0.0336(13) 0.0403(14) 0.0476(15) -0.0020(12) 0.0068(11) -0.0088(11)
N9 0.0339(13) 0.0406(14) 0.0478(15) -0.0049(12) 0.0080(11) -0.0127(11)
Co1 0.02539(19) 0.0281(2) 0.0297(2) 0.00319(15) 0.00072(15) 0.00157(15)
Co2 0.02539(19) 0.0297(2) 0.02846(19) 0.00409(15) 0.00243(15) 0.00218(15)
O1 0.0324(10) 0.0432(11) 0.0422(11) 0.0035(9) 0.0082(8) 0.0116(9)
O2 0.0368(10) 0.0371(11) 0.0345(10) 0.0062(8) 0.0044(8) 0.0108(9)
O1S 0.128(2) 0.111(3) 0.109(2) 0.0235(19) 0.048(2) 0.078(2)
O3 0.0439(11) 0.0424(11) 0.0341(10) 0.0070(9) 0.0092(9) 0.0120(9)
O2S 0.130(3) 0.091(2) 0.129(3) 0.001(2) 0.048(2) 0.049(2)
O4 0.0477(11) 0.0463(11) 0.0330(11) 0.0071(9) 0.0070(9) 0.0176(9)
O5 0.0445(11) 0.0398(11) 0.0311(10) 0.0065(9) 0.0025(8) 0.0081(9)
O6 0.0420(11) 0.0376(11) 0.0438(11) 0.0062(9) 0.0138(9) 0.0109(9)
O7 0.0861(16) 0.0809(16) 0.0346(12) 0.0163(11) 0.0180(11) 0.0416(13)
O8 0.0524(12) 0.0393(11) 0.0388(11) 0.0082(9) 0.0005(9) 0.0162(10)

loop_
_atom_type_symbol
_atom_type_description
_atom_type_scat_dispersion_real
_atom_type_scat_dispersion_imag
_atom_type_scat_source
C C 0.0033 0.0016 'International Tables Vol C Tables 4.2.6.8 and 6.1.1.4'
H H 0.0000 0.0000 'International Tables Vol C Tables 4.2.6.8 and 6.1.1.4'
N N 0.0061 0.0033 'International Tables Vol C Tables 4.2.6.8 and 6.1.1.4'
Co Co 0.3494 0.9721 'International Tables Vol C Tables 4.2.6.8 and 6.1.1.4'
O O 0.0106 0.0060 'International Tables Vol C Tables 4.2.6.8 and 6.1.1.4'

loop_
_geom_angle_atom_site_label_1
_geom_angle_atom_site_label_2
_geom_angle_atom_site_label_3
_geom_angle
_geom_angle_site_symmetry_1
_geom_angle_site_symmetry_3
N1 C1 C2 123.4(2) . .
C1 C2 C3 119.8(2) . .
C2 C3 C4 116.9(2) . .
C2 C3 C6 123.9(2) . .
C4 C3 C6 119.2(3) . .
C5 C4 C3 120.0(3) . .
N1 C5 C4 123.5(2) . .
N3 C6 C3 121.5(3) . .
N4 C7 C8 120.3(3) . .
C55 C8 C9 117.3(2) . .
C55 C8 C7 121.7(3) . .
C9 C8 C7 121.0(3) . .
C8 C9 C58 119.7(3) . .
N5 C11 C12 123.8(2) . .
C11 C12 C13 119.4(2) . .
C14 C13 C12 116.9(2) . .
C14 C13 C16 119.6(2) . .
C12 C13 C16 123.4(2) . .
C13 C14 C15 120.1(2) . .
N5 C15 C14 123.3(2) . .
N8 C16 C13 122.1(3) . .
O3 C20 O4 120.0(2) . .
O3 C20 C21 120.7(2) . .
O4 C20 C21 119.1(2) . .
O3 C20 Co1 58.73(11) . .
O4 C20 Co1 61.48(11) . .
C21 C20 Co1 170.62(19) . .
C20 C21 C22 109.6(2) . .
C52 C22 C21 113.7(2) 2_777 .
O6 C31 O5 125.3(2) . .
O6 C31 C32 117.5(2) . .
O5 C31 C32 117.2(2) . .
C31 C32 C33 114.6(2) . .
C32 C33 C34 114.2(2) . .
C35 C34 C33 111.7(2) . .
O7 C35 O8 123.9(2) . .
O7 C35 C34 119.1(2) . .
O8 C35 C34 116.9(2) . .
N6 C41 C42 123.5(2) . .
C41 C42 C43 119.5(2) . .
C44 C43 C42 116.9(2) . .
C44 C43 C46 121.0(2) . .
C42 C43 C46 122.1(2) . .
C45 C44 C43 120.0(2) . .
N6 C45 C44 123.3(2) . .
N9 C46 C43 119.9(2) 2_887 .
O2 C51 O1 118.3(2) . .
O2 C51 C52 120.3(2) . .
O1 C51 C52 121.4(2) . .
C51 C52 C22 114.3(2) . 2_777
C56 C55 C8 119.6(3) . .
N7 C56 C55 123.3(3) . .
N7 C58 C9 123.2(2) . .
C5 N1 C1 116.4(2) . .
C5 N1 Co2 124.61(16) . .
C1 N1 Co2 118.92(17) . .
C6 N3 N4 110.7(2) . .
C7 N4 N3 112.6(2) . .
C15 N5 C11 116.5(2) . .
C15 N5 Co2 122.35(17) . .
C11 N5 Co2 121.13(17) . .
C45 N6 C41 116.7(2) . .
C45 N6 Co1 124.25(16) . .
C41 N6 Co1 118.84(16) . .
C58 N7 C56 116.8(2) . .
C58 N7 Co1 122.32(17) . 2_566
C56 N7 Co1 120.81(18) . 2_566
C16 N8 N9 111.5(2) . .
C46 N9 N8 113.8(2) 2_887 .
O5 Co1 O1 102.71(6) . .
O5 Co1 N7 89.31(6) . 2_566
O1 Co1 N7 91.86(7) . 2_566
O5 Co1 O3 157.3 . .
O1 Co1 O3 100.01(6) . .
N7 Co1 O3 90.66(7) 2_566 .
O5 Co1 N6 91.74(6) . .
O1 Co1 N6 88.16(7) . .
N7 Co1 N6 178.92(8) 2_566 .
O3 Co1 N6 88.27(6) . .
O5 Co1 O4 97.1 . .
O1 Co1 O4 160.10(6) . .
N7 Co1 O4 90.18(6) 2_566 .
O3 Co1 O4 60.2 . .
N6 Co1 O4 89.44(6) . .
O5 Co1 C20 127.38(7) . .
O1 Co1 C20 129.79(8) . .
N7 Co1 C20 91.98(8) 2_566 .
O3 Co1 C20 29.90(6) . .
N6 Co1 C20 87.17(8) . .
O4 Co1 C20 30.32(6) . .
O8 Co2 O6 92.8 2_676 .
O8 Co2 O2 116.31(6) 2_676 .
O6 Co2 O2 150.89(5) . .
O8 Co2 N5 92.40(8) 2_676 .
O6 Co2 N5 91.39(6) . .
O2 Co2 N5 87.07(7) . .
O8 Co2 N1 87.93(8) 2_676 .
O6 Co2 N1 91.52(6) . .
O2 Co2 N1 90.16(7) . .
N5 Co2 N1 177.05(8) . .
O8 Co2 O1 171.69(7) 2_676 .
O6 Co2 O1 93.35(5) . .
O2 Co2 O1 57.77(6) . .
N5 Co2 O1 93.05(7) . .
N1 Co2 O1 86.31(7) . .
C51 O1 Co1 152.87(18) . .
C51 O1 Co2 88.44(15) . .
Co1 O1 Co2 118.68(8) . .
C51 O2 Co2 95.49(15) . .
C20 O3 Co1 91.36(12) . .
C20 O4 Co1 88.20(13) . .
C31 O5 Co1 134.33(12) . .
C31 O6 Co2 141.71(14) . .
C35 O8 Co2 124.93(13) . 2_676

loop_
_geom_bond_atom_site_label_1
_geom_bond_atom_site_label_2
_geom_bond_distance
_geom_bond_site_symmetry_2
C1 N1 1.343(3) .
C1 C2 1.373(3) .
C1S O1S 1.393(4) .
C2 C3 1.376(4) .
C2S O2S 1.423(4) .
C3 C4 1.386(3) .
C3 C6 1.462(3) .
C4 C5 1.367(3) .
C5 N1 1.333(3) .
C6 N3 1.264(3) .
C7 N4 1.260(3) .
C7 C8 1.462(3) .
C8 C55 1.377(4) .
C8 C9 1.377(3) .
C9 C58 1.378(3) .
C11 N5 1.340(3) .
C11 C12 1.370(3) .
C12 C13 1.388(3) .
C13 C14 1.375(3) .
C13 C16 1.454(3) .
C14 C15 1.381(3) .
C15 N5 1.328(3) .
C16 N8 1.271(3) .
C20 O3 1.252(3) .
C20 O4 1.268(3) .
C20 C21 1.511(4) .
C20 Co1 2.510(3) .
C21 C22 1.539(4) .
C22 C52 1.512(4) 2_777
C31 O6 1.250(3) .
C31 O5 1.254(3) .
C31 C32 1.515(3) .
C32 C33 1.517(4) .
C33 C34 1.525(3) .
C34 C35 1.511(3) .
C35 O7 1.237(3) .
C35 O8 1.254(3) .
C41 N6 1.341(3) .
C41 C42 1.372(3) .
C42 C43 1.392(3) .
C43 C44 1.385(3) .
C43 C46 1.461(3) .
C44 C45 1.371(3) .
C45 N6 1.338(3) .
C46 N9 1.260(3) 2_887
C51 O2 1.247(3) .
C51 O1 1.269(3) .
C51 C52 1.500(3) .
C52 C22 1.512(4) 2_777
C55 C56 1.375(3) .
C56 N7 1.334(3) .
C58 N7 1.330(3) .
N1 Co2 2.1780(19) .
N3 N4 1.408(3) .
N5 Co2 2.1760(19) .
N6 Co1 2.1481(19) .
N7 Co1 2.1328(19) 2_566
N8 N9 1.407(3) .
N9 C46 1.260(3) 2_887
Co1 O5 2.0200 .
Co1 O1 2.0539(17) .
Co1 N7 2.133(2) 2_566
Co1 O3 2.1462 .
Co1 O4 2.2067 .
Co2 O8 1.9999(10) 2_676
Co2 O6 2.0428(11) .
Co2 O2 2.1628(17) .
Co2 O1 2.3018(18) .
O8 Co2 1.9999 2_676
